data_1551762
loop_
_publ_author_name
'TAKECHI, Haruko'
'KUBO, Kanji'
'TAKAHASHI, Hajime'
'MATSUMOTO, Taisuke'

_publ_section_title
;
 Crystal Structure of
 1,3,5-Trimethyl-5-phenyl-2,4,6(1H,3H,5H)-pyrimidinetrithione
;
_journal_name_full 'X-ray Structure Analysis Online'
_journal_page_first 5
_journal_paper_doi 10.2116/xraystruct.26.5
_journal_volume 26
_journal_year 2010
_chemical_formula_moiety 'C13 H14 N2 S3 '
_chemical_formula_sum 'C13 H14 N2 S3'
_chemical_formula_weight 294.45
_space_group_IT_number 2
_space_group_name_Hall '-P 1'
_space_group_name_H-M_alt 'P -1'
_symmetry_cell_setting triclinic
_symmetry_Int_Tables_number 2
_symmetry_space_group_name_Hall '-P 1'
_symmetry_space_group_name_H-M 'P -1'
_cell_angle_alpha 80.248(11)
_cell_angle_beta 80.896(11)
_cell_angle_gamma 75.404(10)
_cell_formula_units_Z 4
_cell_length_a 8.875(3)
_cell_length_b 11.682(4)
_cell_length_c 13.957(4)
_cell_measurement_reflns_used 2688
_cell_measurement_temperature 123.1
_cell_measurement_theta_max 27.5
_cell_measurement_theta_min 3.3
_cell_volume 1369.9(8)
_computing_cell_refinement CrystalClear
_computing_data_collection CrystalClear
_computing_data_reduction CrystalStructure
_computing_publication_material 'CrystalStructure 3.8'
_computing_structure_refinement SHELXL
_computing_structure_solution SIR2002
_diffrn_detector_area_resol_mean 7.31
_diffrn_measured_fraction_theta_full 0.991
_diffrn_measured_fraction_theta_max 0.991
_diffrn_measurement_device_type 'Rigaku Saturn'
_diffrn_measurement_method \w
_diffrn_radiation_type 'Mo K\a'
_diffrn_radiation_wavelength 0.71070
_diffrn_reflns_av_R_equivalents 0.028
_diffrn_reflns_limit_h_max 11
_diffrn_reflns_limit_h_min -11
_diffrn_reflns_limit_k_max 15
_diffrn_reflns_limit_k_min -15
_diffrn_reflns_limit_l_max 18
_diffrn_reflns_limit_l_min -18
_diffrn_reflns_number 16578
_diffrn_reflns_theta_full 27.48
_diffrn_reflns_theta_max 27.48
_exptl_absorpt_coefficient_mu 0.523
_exptl_absorpt_correction_T_max 0.924
_exptl_absorpt_correction_T_min 0.867
_exptl_absorpt_correction_type multi-scan
_exptl_absorpt_process_details 'Jacobson, R. (1998) Private communication'
_exptl_crystal_colour red
_exptl_crystal_density_diffrn 1.428
_exptl_crystal_density_method 'not measured'
_exptl_crystal_description prism
_exptl_crystal_F_000 616.00
_exptl_crystal_size_max 0.20
_exptl_crystal_size_mid 0.18
_exptl_crystal_size_min 0.15
_refine_diff_density_max 0.72
_refine_diff_density_min -0.45
_refine_ls_extinction_method none
_refine_ls_goodness_of_fit_ref 1.020
_refine_ls_hydrogen_treatment refall
_refine_ls_number_parameters 326
_refine_ls_number_reflns 6226
_refine_ls_R_factor_gt 0.0372
_refine_ls_shift/su_max 0.0010
_refine_ls_structure_factor_coef Fsqd
_refine_ls_weighting_details 'w = 1/[\s^2^(Fo^2^)+(0.0409P)^2^+1.2491P] where P=(Fo^2^+2Fc^2^)/3'
_refine_ls_weighting_scheme calc
_refine_ls_wR_factor_ref 0.0949
_reflns_number_gt 5582
_reflns_number_total 6226
_reflns_threshold_expression F^2^>2.0\s(F^2^)
_cod_data_source_file 26_5_1.cif
_cod_data_source_block '__kk0508g'
_cod_original_cell_volume 1369.9(7)
_cod_original_formula_sum 'C13 H14 N2 S3 '
_cod_database_code 1551762

loop_
_symmetry_equiv_pos_site_id
_symmetry_equiv_pos_as_xyz
1 +X,+Y,+Z
2 -X,-Y,-Z

loop_
_atom_site_label
_atom_site_type_symbol
_atom_site_fract_x
_atom_site_fract_y
_atom_site_fract_z
_atom_site_U_iso_or_equiv
_atom_site_adp_type
_atom_site_occupancy
_atom_site_symmetry_multiplicity
_atom_site_calc_flag
_atom_site_refinement_flags
S(1) S 0.41151(6) 0.16448(5) 0.04481(4) 0.03377(13) Uani 1.00 1 d .
S(2) S 0.98106(5) 0.09660(5) 0.15019(4) 0.03129(12) Uani 1.00 1 d .
S(3) S 0.52096(7) 0.10989(4) 0.41449(3) 0.03362(13) Uani 1.00 1 d .
S(4) S 1.10008(6) 0.37710(4) 0.36486(4) 0.02984(12) Uani 1.00 1 d .
S(5) S 0.55809(5) 0.69541(4) 0.40773(4) 0.02771(11) Uani 1.00 1 d .
S(6) S 0.91369(6) 0.70643(4) 0.07189(3) 0.02577(11) Uani 1.00 1 d .
N(1) N 0.69395(16) 0.13009(12) 0.10319(10) 0.0169(2) Uani 1.00 1 d .
N(2) N 0.47978(16) 0.13176(12) 0.22749(11) 0.0184(2) Uani 1.00 1 d .
N(3) N 0.82533(17) 0.53649(12) 0.37651(10) 0.0188(2) Uani 1.00 1 d .
N(4) N 0.97794(17) 0.53743(12) 0.22179(10) 0.0191(2) Uani 1.00 1 d .
C(1) C 0.53240(19) 0.14425(14) 0.12736(12) 0.0177(3) Uani 1.00 1 d .
C(2) C 0.78971(19) 0.14083(14) 0.16809(12) 0.0170(3) Uani 1.00 1 d .
C(3) C 0.70154(19) 0.20482(14) 0.25405(12) 0.0163(3) Uani 1.00 1 d .
C(4) C 0.5658(2) 0.14587(14) 0.29650(12) 0.0182(3) Uani 1.00 1 d .
C(5) C 0.7657(2) 0.0968(2) 0.00607(14) 0.0319(4) Uani 1.00 1 d .
C(6) C 0.8094(2) 0.20121(17) 0.33037(14) 0.0267(3) Uani 1.00 1 d .
C(7) C 0.3286(2) 0.0979(2) 0.25910(17) 0.0358(4) Uani 1.00 1 d .
C(8) C 0.62985(19) 0.33718(14) 0.21657(12) 0.0159(3) Uani 1.00 1 d .
C(9) C 0.6846(2) 0.39382(16) 0.12621(13) 0.0239(3) Uani 1.00 1 d .
C(10) C 0.6205(2) 0.51422(16) 0.09752(14) 0.0288(4) Uani 1.00 1 d .
C(11) C 0.5030(2) 0.57882(16) 0.15790(14) 0.0275(3) Uani 1.00 1 d .
C(12) C 0.4493(2) 0.52357(16) 0.24808(14) 0.0265(3) Uani 1.00 1 d .
C(13) C 0.5126(2) 0.40355(15) 0.27745(13) 0.0220(3) Uani 1.00 1 d .
C(14) C 0.9641(2) 0.48852(14) 0.32055(12) 0.0183(3) Uani 1.00 1 d .
C(15) C 0.73267(19) 0.64756(15) 0.34976(12) 0.0175(3) Uani 1.00 1 d .
C(16) C 0.81310(18) 0.72603(14) 0.26876(11) 0.0151(3) Uani 1.00 1 d .
C(17) C 0.90048(19) 0.65085(15) 0.18830(12) 0.0166(3) Uani 1.00 1 d .
C(18) C 0.7722(2) 0.46429(17) 0.46756(14) 0.0296(4) Uani 1.00 1 d .
C(19) C 0.6960(2) 0.83690(15) 0.22752(13) 0.0233(3) Uani 1.00 1 d .
C(20) C 1.0881(2) 0.46410(18) 0.15195(15) 0.0328(4) Uani 1.00 1 d .
C(21) C 0.93408(19) 0.76886(13) 0.31532(11) 0.0149(2) Uani 1.00 1 d .
C(22) C 0.8846(2) 0.82117(15) 0.40133(12) 0.0201(3) Uani 1.00 1 d .
C(23) C 0.9875(2) 0.86486(15) 0.44281(13) 0.0225(3) Uani 1.00 1 d .
C(24) C 1.1406(2) 0.85865(15) 0.39864(13) 0.0221(3) Uani 1.00 1 d .
C(25) C 1.1898(2) 0.80853(15) 0.31250(14) 0.0222(3) Uani 1.00 1 d .
C(26) C 1.08787(19) 0.76352(15) 0.27100(12) 0.0188(3) Uani 1.00 1 d .
H(1) H 0.6889 0.1274 -0.0409 0.038 Uiso 1.00 1 c R
H(2) H 0.7984 0.0096 0.0104 0.038 Uiso 1.00 1 c R
H(3) H 0.8572 0.1312 -0.0158 0.038 Uiso 1.00 1 c R
H(4) H 0.8735 0.1200 0.3437 0.032 Uiso 1.00 1 c R
H(5) H 0.7458 0.2250 0.3910 0.032 Uiso 1.00 1 c R
H(6) H 0.8779 0.2563 0.3053 0.032 Uiso 1.00 1 c R
H(7) H 0.2434 0.1700 0.2588 0.043 Uiso 1.00 1 c R
H(8) H 0.3291 0.0539 0.3254 0.043 Uiso 1.00 1 c R
H(9) H 0.3127 0.0472 0.2141 0.043 Uiso 1.00 1 c R
H(10) H 0.7657 0.3502 0.0843 0.029 Uiso 1.00 1 c R
H(11) H 0.6578 0.5522 0.0359 0.035 Uiso 1.00 1 c R
H(12) H 0.4592 0.6607 0.1377 0.033 Uiso 1.00 1 c R
H(13) H 0.3690 0.5678 0.2900 0.032 Uiso 1.00 1 c R
H(14) H 0.4757 0.3664 0.3396 0.026 Uiso 1.00 1 c R
H(15) H 0.8598 0.3989 0.4872 0.036 Uiso 1.00 1 c R
H(16) H 0.6865 0.4314 0.4560 0.036 Uiso 1.00 1 c R
H(17) H 0.7353 0.5149 0.5198 0.036 Uiso 1.00 1 c R
H(18) H 0.6094 0.8126 0.2071 0.028 Uiso 1.00 1 c R
H(19) H 0.7490 0.8797 0.1710 0.028 Uiso 1.00 1 c R
H(20) H 0.6548 0.8894 0.2781 0.028 Uiso 1.00 1 c R
H(21) H 1.1892 0.4866 0.1413 0.039 Uiso 1.00 1 c R
H(22) H 1.0448 0.4778 0.0895 0.039 Uiso 1.00 1 c R
H(23) H 1.1030 0.3795 0.1789 0.039 Uiso 1.00 1 c R
H(24) H 0.7798 0.8269 0.4317 0.024 Uiso 1.00 1 c R
H(25) H 0.9529 0.8992 0.5018 0.027 Uiso 1.00 1 c R
H(26) H 1.2108 0.8884 0.4272 0.027 Uiso 1.00 1 c R
H(27) H 1.2939 0.8049 0.2815 0.027 Uiso 1.00 1 c R
H(28) H 1.1231 0.7289 0.2122 0.023 Uiso 1.00 1 c R

loop_
_atom_site_aniso_label
_atom_site_aniso_U_11
_atom_site_aniso_U_22
_atom_site_aniso_U_33
_atom_site_aniso_U_12
_atom_site_aniso_U_13
_atom_site_aniso_U_23
S(1) 0.0345(2) 0.0370(2) 0.0349(2) -0.0113(2) -0.0219(2) 0.0019(2)
S(2) 0.0133(2) 0.0389(2) 0.0398(2) -0.00036(18) 0.00020(18) -0.0119(2)
S(3) 0.0516(3) 0.0291(2) 0.0161(2) -0.0116(2) 0.0075(2) 0.00063(17)
S(4) 0.0287(2) 0.0202(2) 0.0389(2) -0.00348(18) -0.0111(2) 0.00423(18)
S(5) 0.0173(2) 0.0357(2) 0.0310(2) -0.00962(18) 0.00661(17) -0.01056(19)
S(6) 0.0297(2) 0.0346(2) 0.0129(2) -0.00920(19) -0.00323(16) 0.00032(17)
N(1) 0.0189(6) 0.0176(6) 0.0144(6) -0.0045(5) -0.0001(5) -0.0045(5)
N(2) 0.0147(6) 0.0165(6) 0.0239(7) -0.0058(5) 0.0014(5) -0.0023(5)
N(3) 0.0230(7) 0.0192(6) 0.0160(6) -0.0102(5) 0.0002(5) -0.0017(5)
N(4) 0.0218(7) 0.0193(6) 0.0160(6) -0.0039(5) 0.0004(5) -0.0056(5)
C(1) 0.0197(7) 0.0132(7) 0.0214(8) -0.0055(6) -0.0045(6) -0.0013(5)
C(2) 0.0165(7) 0.0148(7) 0.0197(7) -0.0038(5) -0.0014(6) -0.0026(5)
C(3) 0.0177(7) 0.0164(7) 0.0155(7) -0.0038(5) -0.0026(5) -0.0038(5)
C(4) 0.0221(8) 0.0118(6) 0.0179(7) -0.0012(6) 0.0019(6) -0.0022(5)
C(5) 0.0389(11) 0.0431(11) 0.0178(8) -0.0159(9) 0.0070(7) -0.0155(7)
C(6) 0.0320(9) 0.0255(8) 0.0254(9) -0.0027(7) -0.0142(7) -0.0068(7)
C(7) 0.0212(9) 0.0408(11) 0.0482(12) -0.0178(8) 0.0088(8) -0.0094(9)
C(8) 0.0174(7) 0.0145(7) 0.0174(7) -0.0053(5) -0.0036(6) -0.0032(5)
C(9) 0.0295(9) 0.0195(8) 0.0215(8) -0.0073(7) 0.0040(7) -0.0035(6)
C(10) 0.0401(11) 0.0205(8) 0.0243(9) -0.0114(7) 0.0033(7) 0.0013(6)
C(11) 0.0341(10) 0.0151(7) 0.0328(10) -0.0052(7) -0.0064(8) -0.0007(6)
C(12) 0.0269(9) 0.0185(8) 0.0313(9) -0.0008(7) 0.0018(7) -0.0070(7)
C(13) 0.0249(8) 0.0182(7) 0.0212(8) -0.0042(6) 0.0015(6) -0.0033(6)
C(14) 0.0223(8) 0.0155(7) 0.0198(7) -0.0085(6) -0.0034(6) -0.0026(5)
C(15) 0.0185(7) 0.0210(7) 0.0166(7) -0.0097(6) -0.0010(6) -0.0061(6)
C(16) 0.0137(7) 0.0173(7) 0.0142(7) -0.0036(5) -0.0011(5) -0.0022(5)
C(17) 0.0160(7) 0.0207(7) 0.0153(7) -0.0074(6) -0.0030(5) -0.0028(5)
C(18) 0.0425(11) 0.0257(9) 0.0210(8) -0.0168(8) 0.0050(7) 0.0009(7)
C(19) 0.0221(8) 0.0204(8) 0.0258(8) 0.0003(6) -0.0088(6) -0.0012(6)
C(20) 0.0384(11) 0.0302(9) 0.0248(9) 0.0013(8) 0.0050(8) -0.0122(7)
C(21) 0.0172(7) 0.0114(6) 0.0159(7) -0.0034(5) -0.0035(5) 0.0005(5)
C(22) 0.0221(8) 0.0195(7) 0.0196(8) -0.0081(6) -0.0004(6) -0.0026(6)
C(23) 0.0296(9) 0.0206(8) 0.0195(8) -0.0084(6) -0.0044(6) -0.0041(6)
C(24) 0.0251(8) 0.0171(7) 0.0277(9) -0.0080(6) -0.0107(7) -0.0015(6)
C(25) 0.0165(7) 0.0200(7) 0.0305(9) -0.0049(6) -0.0042(6) -0.0024(6)
C(26) 0.0181(7) 0.0187(7) 0.0199(7) -0.0042(6) -0.0019(6) -0.0040(6)

loop_
_atom_type_symbol
_atom_type_description
_atom_type_scat_dispersion_real
_atom_type_scat_dispersion_imag
_atom_type_scat_source
C C 0.003 0.002
;
International Tables for Crystallography
(1992, Vol. C, Tables 4.2.6.8 and 6.1.1.4)
;
H H 0.000 0.000
;
International Tables for Crystallography
(1992, Vol. C, Table 6.1.1.4)
;
N N 0.006 0.003
;
International Tables for Crystallography
(1992, Vol. C, Tables 4.2.6.8 and 6.1.1.4)
;
S S 0.125 0.123
;
International Tables for Crystallography
(1992, Vol. C, Tables 4.2.6.8 and 6.1.1.4)
;

loop_
_geom_angle_atom_site_label_1
_geom_angle_atom_site_label_2
_geom_angle_atom_site_label_3
_geom_angle
_geom_angle_publ_flag
C(1) N(1) C(2) 122.46(13) yes
C(1) N(1) C(5) 118.65(16) yes
C(2) N(1) C(5) 118.83(14) yes
C(1) N(2) C(4) 122.48(14) yes
C(1) N(2) C(7) 117.88(16) yes
C(4) N(2) C(7) 119.60(15) yes
C(14) N(3) C(15) 122.77(13) yes
C(14) N(3) C(18) 118.96(12) yes
C(15) N(3) C(18) 118.25(13) yes
C(14) N(4) C(17) 123.03(13) yes
C(14) N(4) C(20) 117.63(12) yes
C(17) N(4) C(20) 119.27(13) yes
S(1) C(1) N(1) 122.86(12) yes
S(1) C(1) N(2) 121.47(12) yes
N(1) C(1) N(2) 115.52(14) yes
S(2) C(2) N(1) 122.79(12) yes
S(2) C(2) C(3) 123.48(14) yes
N(1) C(2) C(3) 113.61(13) yes
C(2) C(3) C(4) 107.01(14) yes
C(2) C(3) C(6) 111.71(13) yes
C(2) C(3) C(8) 109.61(12) yes
C(4) C(3) C(6) 112.34(13) yes
C(4) C(3) C(8) 107.48(12) yes
C(6) C(3) C(8) 108.57(15) yes
S(3) C(4) N(2) 123.11(13) yes
S(3) C(4) C(3) 122.80(14) yes
N(2) C(4) C(3) 114.00(13) yes
C(3) C(8) C(9) 122.22(13) yes
C(3) C(8) C(13) 118.79(13) yes
C(9) C(8) C(13) 118.89(14) yes
C(8) C(9) C(10) 120.04(15) yes
C(9) C(10) C(11) 120.61(16) yes
C(10) C(11) C(12) 119.67(15) yes
C(11) C(12) C(13) 120.19(16) yes
C(8) C(13) C(12) 120.60(15) yes
S(4) C(14) N(3) 122.90(11) yes
S(4) C(14) N(4) 121.51(11) yes
N(3) C(14) N(4) 115.52(12) yes
S(5) C(15) N(3) 122.24(12) yes
S(5) C(15) C(16) 123.26(11) yes
N(3) C(15) C(16) 114.24(12) yes
C(15) C(16) C(17) 109.06(13) yes
C(15) C(16) C(19) 111.81(12) yes
C(15) C(16) C(21) 107.41(12) yes
C(17) C(16) C(19) 111.50(13) yes
C(17) C(16) C(21) 109.05(12) yes
C(19) C(16) C(21) 107.89(13) yes
S(6) C(17) N(4) 122.75(12) yes
S(6) C(17) C(16) 122.29(11) yes
N(4) C(17) C(16) 114.71(13) yes
C(16) C(21) C(22) 118.88(14) yes
C(16) C(21) C(26) 122.31(14) yes
C(22) C(21) C(26) 118.70(17) yes
C(21) C(22) C(23) 120.51(16) yes
C(22) C(23) C(24) 120.49(16) yes
C(23) C(24) C(25) 119.31(19) yes
C(24) C(25) C(26) 120.55(16) yes
C(21) C(26) C(25) 120.43(15) yes
N(1) C(5) H(1) 109.5 no
N(1) C(5) H(2) 109.5 no
N(1) C(5) H(3) 109.5 no
H(1) C(5) H(2) 109.5 no
H(1) C(5) H(3) 109.5 no
H(2) C(5) H(3) 109.5 no
C(3) C(6) H(4) 109.5 no
C(3) C(6) H(5) 109.5 no
C(3) C(6) H(6) 109.5 no
H(4) C(6) H(5) 109.5 no
H(4) C(6) H(6) 109.5 no
H(5) C(6) H(6) 109.5 no
N(2) C(7) H(7) 109.5 no
N(2) C(7) H(8) 109.5 no
N(2) C(7) H(9) 109.5 no
H(7) C(7) H(8) 109.5 no
H(7) C(7) H(9) 109.5 no
H(8) C(7) H(9) 109.5 no
C(8) C(9) H(10) 120.0 no
C(10) C(9) H(10) 120.0 no
C(9) C(10) H(11) 119.7 no
C(11) C(10) H(11) 119.7 no
C(10) C(11) H(12) 120.2 no
C(12) C(11) H(12) 120.2 no
C(11) C(12) H(13) 119.9 no
C(13) C(12) H(13) 119.9 no
C(8) C(13) H(14) 119.7 no
C(12) C(13) H(14) 119.7 no
N(3) C(18) H(15) 109.5 no
N(3) C(18) H(16) 109.5 no
N(3) C(18) H(17) 109.5 no
H(15) C(18) H(16) 109.5 no
H(15) C(18) H(17) 109.5 no
H(16) C(18) H(17) 109.5 no
C(16) C(19) H(18) 109.5 no
C(16) C(19) H(19) 109.5 no
C(16) C(19) H(20) 109.5 no
H(18) C(19) H(19) 109.5 no
H(18) C(19) H(20) 109.5 no
H(19) C(19) H(20) 109.5 no
N(4) C(20) H(21) 109.5 no
N(4) C(20) H(22) 109.5 no
N(4) C(20) H(23) 109.5 no
H(21) C(20) H(22) 109.5 no
H(21) C(20) H(23) 109.5 no
H(22) C(20) H(23) 109.5 no
C(21) C(22) H(24) 119.8 no
C(23) C(22) H(24) 119.7 no
C(22) C(23) H(25) 119.8 no
C(24) C(23) H(25) 119.8 no
C(23) C(24) H(26) 120.3 no
C(25) C(24) H(26) 120.3 no
C(24) C(25) H(27) 119.7 no
C(26) C(25) H(27) 119.7 no
C(21) C(26) H(28) 119.8 no
C(25) C(26) H(28) 119.8 no

loop_
_geom_bond_atom_site_label_1
_geom_bond_atom_site_label_2
_geom_bond_distance
_geom_bond_publ_flag
S(1) C(1) 1.6449(18) yes
S(2) C(2) 1.6373(16) yes
S(3) C(4) 1.6400(16) yes
S(4) C(14) 1.6444(15) yes
S(5) C(15) 1.6394(15) yes
S(6) C(17) 1.6419(16) yes
N(1) C(1) 1.394(2) yes
N(1) C(2) 1.376(2) yes
N(1) C(5) 1.475(2) yes
N(2) C(1) 1.397(2) yes
N(2) C(4) 1.374(2) yes
N(2) C(7) 1.474(2) yes
N(3) C(14) 1.392(2) yes
N(3) C(15) 1.3764(19) yes
N(3) C(18) 1.482(2) yes
N(4) C(14) 1.399(2) yes
N(4) C(17) 1.3709(19) yes
N(4) C(20) 1.483(2) yes
C(2) C(3) 1.524(2) yes
C(3) C(4) 1.526(2) yes
C(3) C(6) 1.529(2) yes
C(3) C(8) 1.551(2) yes
C(8) C(9) 1.396(2) yes
C(8) C(13) 1.394(2) yes
C(9) C(10) 1.393(2) yes
C(10) C(11) 1.381(2) yes
C(11) C(12) 1.385(2) yes
C(12) C(13) 1.389(2) yes
C(15) C(16) 1.533(2) yes
C(16) C(17) 1.533(2) yes
C(16) C(19) 1.532(2) yes
C(16) C(21) 1.558(2) yes
C(21) C(22) 1.398(2) yes
C(21) C(26) 1.397(2) yes
C(22) C(23) 1.390(3) yes
C(23) C(24) 1.390(2) yes
C(24) C(25) 1.386(2) yes
C(25) C(26) 1.392(2) yes
C(5) H(1) 0.980 no
C(5) H(2) 0.980 no
C(5) H(3) 0.980 no
C(6) H(4) 0.980 no
C(6) H(5) 0.980 no
C(6) H(6) 0.980 no
C(7) H(7) 0.980 no
C(7) H(8) 0.980 no
C(7) H(9) 0.980 no
C(9) H(10) 0.950 no
C(10) H(11) 0.950 no
C(11) H(12) 0.950 no
C(12) H(13) 0.950 no
C(13) H(14) 0.950 no
C(18) H(15) 0.980 no
C(18) H(16) 0.980 no
C(18) H(17) 0.980 no
C(19) H(18) 0.980 no
C(19) H(19) 0.980 no
C(19) H(20) 0.980 no
C(20) H(21) 0.980 no
C(20) H(22) 0.980 no
C(20) H(23) 0.980 no
C(22) H(24) 0.950 no
C(23) H(25) 0.950 no
C(24) H(26) 0.950 no
C(25) H(27) 0.950 no
C(26) H(28) 0.950 no

loop_
_geom_contact_atom_site_label_1
_geom_contact_atom_site_label_2
_geom_contact_distance
_geom_contact_site_symmetry_2
S(1) S(6) 3.4233(7) 2_665
S(2) C(5) 3.532(2) 2_755
S(3) S(3) 3.2484(6) 2_656
S(3) S(5) 3.5184(7) 2_666
S(5) S(3) 3.5184(7) 2_666
S(5) C(25) 3.5778(18) 1_455
S(6) S(1) 3.4233(7) 2_665
N(1) C(19) 3.565(2) 1_545
N(2) C(19) 3.495(2) 1_545
C(5) S(2) 3.532(2) 2_755
C(19) N(1) 3.565(2) 1_565
C(19) N(2) 3.495(2) 1_565
C(25) S(5) 3.5778(18) 1_655
S(1) H(2) 3.331 2_655
S(1) H(11) 3.245 2_665
S(1) H(12) 3.235 2_665
S(1) H(18) 3.511 2_665
S(2) H(2) 2.953 2_755
S(2) H(3) 3.402 2_755
S(2) H(7) 3.319 1_655
S(2) H(9) 3.097 1_655
S(2) H(19) 3.597 1_545
S(3) H(20) 3.328 1_545
S(3) H(24) 3.513 1_545
S(3) H(24) 3.164 2_666
S(3) H(26) 3.501 2_766
S(4) H(6) 2.981 .
S(4) H(7) 2.955 1_655
S(4) H(13) 3.586 1_655
S(4) H(14) 3.269 1_655
S(4) H(17) 2.947 2_766
S(4) H(24) 3.502 2_766
S(4) H(25) 3.544 2_766
S(5) H(13) 3.271 .
S(5) H(14) 3.458 2_666
S(5) H(16) 3.144 2_666
S(5) H(26) 3.331 1_455
S(5) H(27) 3.044 1_455
S(6) H(2) 3.428 1_565
S(6) H(3) 3.046 2_765
S(6) H(10) 3.296 2_765
S(6) H(11) 3.374 .
S(6) H(22) 3.289 2_765
N(1) H(19) 2.860 1_545
N(1) H(20) 3.448 1_545
N(2) H(19) 3.413 1_545
N(2) H(20) 2.895 1_545
N(3) H(6) 3.479 .
N(4) H(6) 3.574 .
C(1) H(19) 3.218 1_545
C(1) H(20) 3.383 1_545
C(2) H(19) 3.154 1_545
C(2) H(20) 3.476 1_545
C(4) H(20) 2.945 1_545
C(5) H(12) 3.539 2_665
C(5) H(19) 3.140 1_545
C(5) H(28) 3.515 2_765
C(6) H(15) 3.587 .
C(6) H(16) 3.317 .
C(6) H(25) 3.271 2_766
C(6) H(26) 3.359 2_766
C(7) H(20) 3.295 1_545
C(7) H(23) 3.496 1_455
C(7) H(26) 3.339 1_445
C(7) H(27) 3.471 1_445
C(9) H(22) 3.512 .
C(10) H(21) 3.491 2_765
C(11) H(18) 3.310 .
C(11) H(21) 3.282 1_455
C(11) H(27) 3.385 1_455
C(11) H(28) 3.417 1_455
C(12) H(17) 3.404 2_666
C(12) H(21) 3.090 1_455
C(12) H(27) 3.309 1_455
C(12) H(28) 3.308 1_455
C(13) H(16) 3.231 .
C(13) H(17) 3.413 2_666
C(13) H(21) 3.534 1_455
C(14) H(6) 3.047 .
C(18) H(5) 3.230 .
C(18) H(6) 3.457 .
C(18) H(13) 3.410 2_666
C(19) H(2) 3.473 1_565
C(20) H(7) 3.529 1_655
C(20) H(11) 3.174 2_765
C(21) H(15) 3.570 2_766
C(22) H(4) 3.427 1_565
C(22) H(15) 3.316 2_766
C(23) H(4) 3.057 1_565
C(23) H(4) 3.447 2_766
C(23) H(5) 3.427 2_766
C(23) H(15) 3.095 2_766
C(23) H(25) 3.172 2_776
C(23) H(26) 3.592 2_776
C(24) H(4) 3.415 1_565
C(24) H(5) 3.172 2_766
C(24) H(8) 3.105 1_665
C(24) H(9) 3.514 1_665
C(24) H(15) 3.157 2_766
C(24) H(25) 3.226 2_776
C(25) H(8) 3.437 1_665
C(25) H(9) 3.258 1_665
C(25) H(12) 3.486 1_655
C(25) H(13) 2.902 1_655
C(25) H(15) 3.426 2_766
C(26) H(3) 3.565 2_765
C(26) H(12) 3.548 1_655
C(26) H(13) 2.941 1_655
H(1) H(9) 3.420 2_655
H(1) H(12) 2.733 2_665
H(1) H(27) 3.306 2_765
H(1) H(28) 3.179 2_765
H(2) S(1) 3.331 2_655
H(2) S(2) 2.953 2_755
H(2) S(6) 3.428 1_545
H(2) C(19) 3.473 1_545
H(2) H(2) 3.497 2_755
H(2) H(3) 3.090 2_755
H(2) H(19) 2.529 1_545
H(3) S(2) 3.402 2_755
H(3) S(6) 3.046 2_765
H(3) C(26) 3.565 2_765
H(3) H(2) 3.090 2_755
H(3) H(3) 3.464 2_755
H(3) H(28) 2.947 2_765
H(4) C(22) 3.427 1_545
H(4) C(23) 3.057 1_545
H(4) C(23) 3.447 2_766
H(4) C(24) 3.415 1_545
H(4) H(7) 3.468 1_655
H(4) H(25) 3.109 1_545
H(4) H(25) 2.790 2_766
H(4) H(26) 3.157 2_766
H(5) C(18) 3.230 .
H(5) C(23) 3.427 2_766
H(5) C(24) 3.172 2_766
H(5) H(15) 3.056 .
H(5) H(16) 2.619 .
H(5) H(25) 3.173 2_766
H(5) H(26) 2.695 2_766
H(6) S(4) 2.981 .
H(6) N(3) 3.479 .
H(6) N(4) 3.574 .
H(6) C(14) 3.047 .
H(6) C(18) 3.457 .
H(6) H(7) 3.141 1_655
H(6) H(15) 3.226 .
H(6) H(16) 3.172 .
H(6) H(23) 2.941 .
H(6) H(25) 3.324 2_766
H(7) S(2) 3.319 1_455
H(7) S(4) 2.955 1_455
H(7) C(20) 3.529 1_455
H(7) H(4) 3.468 1_455
H(7) H(6) 3.141 1_455
H(7) H(23) 2.600 1_455
H(7) H(25) 3.579 2_666
H(8) C(24) 3.105 1_445
H(8) C(25) 3.437 1_445
H(8) H(20) 3.084 1_545
H(8) H(25) 3.198 2_666
H(8) H(26) 2.545 1_445
H(8) H(27) 3.172 1_445
H(9) S(2) 3.097 1_455
H(9) C(24) 3.514 1_445
H(9) C(25) 3.258 1_445
H(9) H(1) 3.420 2_655
H(9) H(18) 3.291 1_545
H(9) H(20) 3.301 1_545
H(9) H(26) 3.351 1_445
H(9) H(27) 2.866 1_445
H(10) S(6) 3.296 2_765
H(10) H(21) 3.415 2_765
H(10) H(22) 3.212 .
H(10) H(22) 3.392 2_765
H(10) H(23) 3.569 .
H(11) S(1) 3.245 2_665
H(11) S(6) 3.374 .
H(11) C(20) 3.174 2_765
H(11) H(21) 2.678 2_765
H(11) H(22) 3.493 .
H(11) H(22) 2.903 2_765
H(11) H(23) 3.486 2_765
H(12) S(1) 3.235 2_665
H(12) C(5) 3.539 2_665
H(12) C(25) 3.486 1_455
H(12) C(26) 3.548 1_455
H(12) H(1) 2.733 2_665
H(12) H(18) 2.836 .
H(12) H(21) 3.502 1_455
H(12) H(27) 2.826 1_455
H(12) H(28) 2.952 1_455
H(13) S(4) 3.586 1_455
H(13) S(5) 3.271 .
H(13) C(18) 3.410 2_666
H(13) C(25) 2.902 1_455
H(13) C(26) 2.941 1_455
H(13) H(15) 3.459 2_666
H(13) H(16) 3.503 2_666
H(13) H(17) 2.765 2_666
H(13) H(21) 3.199 1_455
H(13) H(27) 2.666 1_455
H(13) H(28) 2.734 1_455
H(14) S(4) 3.269 1_455
H(14) S(5) 3.458 2_666
H(14) H(16) 2.969 .
H(14) H(17) 2.781 2_666
H(15) C(6) 3.587 .
H(15) C(21) 3.570 2_766
H(15) C(22) 3.316 2_766
H(15) C(23) 3.095 2_766
H(15) C(24) 3.157 2_766
H(15) C(25) 3.426 2_766
H(15) H(5) 3.056 .
H(15) H(6) 3.226 .
H(15) H(13) 3.459 2_666
H(15) H(25) 3.448 2_766
H(15) H(26) 3.543 2_766
H(16) S(5) 3.144 2_666
H(16) C(6) 3.317 .
H(16) C(13) 3.231 .
H(16) H(5) 2.619 .
H(16) H(6) 3.172 .
H(16) H(13) 3.503 2_666
H(16) H(14) 2.969 .
H(16) H(16) 3.428 2_666
H(17) S(4) 2.947 2_766
H(17) C(12) 3.404 2_666
H(17) C(13) 3.413 2_666
H(17) H(13) 2.765 2_666
H(17) H(14) 2.781 2_666
H(18) S(1) 3.511 2_665
H(18) C(11) 3.310 .
H(18) H(9) 3.291 1_565
H(18) H(12) 2.836 .
H(18) H(27) 2.847 1_455
H(19) S(2) 3.597 1_565
H(19) N(1) 2.860 1_565
H(19) N(2) 3.413 1_565
H(19) C(1) 3.218 1_565
H(19) C(2) 3.154 1_565
H(19) C(5) 3.140 1_565
H(19) H(2) 2.529 1_565
H(20) S(3) 3.328 1_565
H(20) N(1) 3.448 1_565
H(20) N(2) 2.895 1_565
H(20) C(1) 3.383 1_565
H(20) C(2) 3.476 1_565
H(20) C(4) 2.945 1_565
H(20) C(7) 3.295 1_565
H(20) H(8) 3.084 1_565
H(20) H(9) 3.301 1_565
H(20) H(27) 3.573 1_455
H(21) C(10) 3.491 2_765
H(21) C(11) 3.282 1_655
H(21) C(12) 3.090 1_655
H(21) C(13) 3.534 1_655
H(21) H(10) 3.415 2_765
H(21) H(11) 2.678 2_765
H(21) H(12) 3.502 1_655
H(21) H(13) 3.199 1_655
H(22) S(6) 3.289 2_765
H(22) C(9) 3.512 .
H(22) H(10) 3.212 .
H(22) H(10) 3.392 2_765
H(22) H(11) 3.493 .
H(22) H(11) 2.903 2_765
H(22) H(22) 2.669 2_765
H(23) C(7) 3.496 1_655
H(23) H(6) 2.941 .
H(23) H(7) 2.600 1_655
H(23) H(10) 3.569 .
H(23) H(11) 3.486 2_765
H(24) S(3) 3.513 1_565
H(24) S(3) 3.164 2_666
H(24) S(4) 3.502 2_766
H(25) S(4) 3.544 2_766
H(25) C(6) 3.271 2_766
H(25) C(23) 3.172 2_776
H(25) C(24) 3.226 2_776
H(25) H(4) 3.109 1_565
H(25) H(4) 2.790 2_766
H(25) H(5) 3.173 2_766
H(25) H(6) 3.324 2_766
H(25) H(7) 3.579 2_666
H(25) H(8) 3.198 2_666
H(25) H(15) 3.448 2_766
H(25) H(25) 2.680 2_776
H(25) H(26) 2.795 2_776
H(26) S(3) 3.501 2_766
H(26) S(5) 3.331 1_655
H(26) C(6) 3.359 2_766
H(26) C(7) 3.339 1_665
H(26) C(23) 3.592 2_776
H(26) H(4) 3.157 2_766
H(26) H(5) 2.695 2_766
H(26) H(8) 2.545 1_665
H(26) H(9) 3.351 1_665
H(26) H(15) 3.543 2_766
H(26) H(25) 2.795 2_776
H(27) S(5) 3.044 1_655
H(27) C(7) 3.471 1_665
H(27) C(11) 3.385 1_655
H(27) C(12) 3.309 1_655
H(27) H(1) 3.306 2_765
H(27) H(8) 3.172 1_665
H(27) H(9) 2.866 1_665
H(27) H(12) 2.826 1_655
H(27) H(13) 2.666 1_655
H(27) H(18) 2.847 1_655
H(27) H(20) 3.573 1_655
H(28) C(5) 3.515 2_765
H(28) C(11) 3.417 1_655
H(28) C(12) 3.308 1_655
H(28) H(1) 3.179 2_765
H(28) H(3) 2.947 2_765
H(28) H(12) 2.952 1_655
H(28) H(13) 2.734 1_655

loop_
_geom_torsion_atom_site_label_1
_geom_torsion_atom_site_label_2
_geom_torsion_atom_site_label_3
_geom_torsion_atom_site_label_4
_geom_torsion
C(1) N(1) C(2) S(2) 166.32(12)
C(1) N(1) C(2) C(3) -17.5(2)
C(2) N(1) C(1) S(1) 164.57(12)
C(2) N(1) C(1) N(2) -19.8(2)
C(5) N(1) C(1) S(1) -18.4(2)
C(5) N(1) C(1) N(2) 157.27(15)
C(5) N(1) C(2) S(2) -10.7(2)
C(5) N(1) C(2) C(3) 165.49(14)
C(1) N(2) C(4) S(3) -169.38(11)
C(1) N(2) C(4) C(3) 14.02(19)
C(4) N(2) C(1) S(1) -162.62(12)
C(4) N(2) C(1) N(1) 21.7(2)
C(7) N(2) C(1) S(1) 19.6(2)
C(7) N(2) C(1) N(1) -156.08(15)
C(7) N(2) C(4) S(3) 8.3(2)
C(7) N(2) C(4) C(3) -168.27(14)
C(14) N(3) C(15) S(5) 171.28(15)
C(14) N(3) C(15) C(16) -14.5(2)
C(15) N(3) C(14) S(4) 161.54(15)
C(15) N(3) C(14) N(4) -21.5(2)
C(18) N(3) C(14) S(4) -20.0(2)
C(18) N(3) C(14) N(4) 156.90(17)
C(18) N(3) C(15) S(5) -7.2(2)
C(18) N(3) C(15) C(16) 167.01(17)
C(14) N(4) C(17) S(6) -178.37(15)
C(14) N(4) C(17) C(16) 7.2(2)
C(17) N(4) C(14) S(4) -157.35(15)
C(17) N(4) C(14) N(3) 25.7(2)
C(20) N(4) C(14) S(4) 19.5(2)
C(20) N(4) C(14) N(3) -157.46(17)
C(20) N(4) C(17) S(6) 4.8(2)
C(20) N(4) C(17) C(16) -169.60(17)
S(2) C(2) C(3) C(4) -134.14(13)
S(2) C(2) C(3) C(6) -10.79(19)
S(2) C(2) C(3) C(8) 109.60(15)
N(1) C(2) C(3) C(4) 49.68(16)
N(1) C(2) C(3) C(6) 173.03(13)
N(1) C(2) C(3) C(8) -66.59(18)
C(2) C(3) C(4) S(3) 135.33(12)
C(2) C(3) C(4) N(2) -48.05(16)
C(2) C(3) C(8) C(9) -19.8(2)
C(2) C(3) C(8) C(13) 163.75(17)
C(6) C(3) C(4) S(3) 12.37(18)
C(6) C(3) C(4) N(2) -171.01(13)
C(4) C(3) C(8) C(9) -135.78(18)
C(4) C(3) C(8) C(13) 47.8(2)
C(8) C(3) C(4) S(3) -107.00(14)
C(8) C(3) C(4) N(2) 69.62(17)
C(6) C(3) C(8) C(9) 102.5(2)
C(6) C(3) C(8) C(13) -74.0(2)
C(3) C(8) C(9) C(10) -177.46(19)
C(3) C(8) C(13) C(12) 177.65(18)
C(9) C(8) C(13) C(12) 1.1(3)
C(13) C(8) C(9) C(10) -1.0(3)
C(8) C(9) C(10) C(11) 0.3(3)
C(9) C(10) C(11) C(12) 0.5(3)
C(10) C(11) C(12) C(13) -0.4(3)
C(11) C(12) C(13) C(8) -0.4(3)
S(5) C(15) C(16) C(17) -141.35(14)
S(5) C(15) C(16) C(19) -17.6(2)
S(5) C(15) C(16) C(21) 100.60(15)
N(3) C(15) C(16) C(17) 44.5(2)
N(3) C(15) C(16) C(19) 168.30(16)
N(3) C(15) C(16) C(21) -73.52(18)
C(15) C(16) C(17) S(6) 144.58(13)
C(15) C(16) C(17) N(4) -41.0(2)
C(15) C(16) C(21) C(22) -50.94(16)
C(15) C(16) C(21) C(26) 133.06(14)
C(19) C(16) C(17) S(6) 20.6(2)
C(19) C(16) C(17) N(4) -164.94(15)
C(17) C(16) C(21) C(22) -169.00(13)
C(17) C(16) C(21) C(26) 15.00(18)
C(21) C(16) C(17) S(6) -98.41(15)
C(21) C(16) C(17) N(4) 76.04(18)
C(19) C(16) C(21) C(22) 69.75(16)
C(19) C(16) C(21) C(26) -106.25(15)
C(16) C(21) C(22) C(23) -177.37(13)
C(16) C(21) C(26) C(25) 176.61(13)
C(22) C(21) C(26) C(25) 0.6(2)
C(26) C(21) C(22) C(23) -1.2(2)
C(21) C(22) C(23) C(24) 0.9(2)
C(22) C(23) C(24) C(25) 0.1(2)
C(23) C(24) C(25) C(26) -0.7(2)
C(24) C(25) C(26) C(21) 0.4(2)
